data_7224140
loop_
_publ_author_name
'You, Zhonglu'
'Liu, Mingyang'
'Wang, Cunfang'
'Sheng, Gui-Hua'
'Zhao, Xinlu'
'Qu, Dan'
'Niu, Fang'

_publ_section_title
;
 Inhibition studies of Helicobacter pylori urease with Schiff base
 copper(II) complexes
;
_journal_name_full 'RSC Adv.'
_journal_paper_doi 10.1039/C6RA00500D
_journal_year 2016
_chemical_formula_sum 'C32 H52 Cu N6 O12'
_chemical_formula_weight 776.34
_chemical_name_systematic
; 
 ? 
;
_space_group_IT_number 14
_symmetry_cell_setting monoclinic
_symmetry_space_group_name_Hall '-P 2yn'
_symmetry_space_group_name_H-M 'P 1 21/n 1'
_atom_sites_solution_hydrogens geom
_atom_sites_solution_primary direct
_atom_sites_solution_secondary difmap
_audit_creation_method SHELXL-97
_audit_update_record
;
2015-08-15 deposited with the CCDC.
2016-02-04 downloaded from the CCDC.
;
_cell_angle_alpha 90.00
_cell_angle_beta 94.912(2)
_cell_angle_gamma 90.00
_cell_formula_units_Z 2
_cell_length_a 6.7015(4)
_cell_length_b 15.2568(9)
_cell_length_c 17.9245(11)
_cell_measurement_reflns_used 7853
_cell_measurement_temperature 298(2)
_cell_measurement_theta_max 27.1
_cell_measurement_theta_min 2.6
_cell_volume 1825.93(19)
_computing_structure_refinement 'SHELXL-97 (Sheldrick, 1997)'
_computing_structure_solution 'SHELXS-97 (Sheldrick, 1990)'
_diffrn_ambient_temperature 298(2)
_diffrn_measured_fraction_theta_full 0.996
_diffrn_measured_fraction_theta_max 0.996
_diffrn_radiation_monochromator graphite
_diffrn_radiation_source 'fine-focus sealed tube'
_diffrn_radiation_type MoK\a
_diffrn_radiation_wavelength 0.71073
_diffrn_reflns_av_R_equivalents 0.0297
_diffrn_reflns_av_sigmaI/netI 0.0274
_diffrn_reflns_limit_h_max 8
_diffrn_reflns_limit_h_min -8
_diffrn_reflns_limit_k_max 18
_diffrn_reflns_limit_k_min -18
_diffrn_reflns_limit_l_max 20
_diffrn_reflns_limit_l_min -21
_diffrn_reflns_number 15050
_diffrn_reflns_theta_full 25.50
_diffrn_reflns_theta_max 25.50
_diffrn_reflns_theta_min 2.64
_exptl_absorpt_coefficient_mu 0.667
_exptl_absorpt_correction_T_max 0.8672
_exptl_absorpt_correction_T_min 0.8457
_exptl_absorpt_correction_type multi-scan
_exptl_absorpt_process_details SADABS
_exptl_crystal_colour blue
_exptl_crystal_density_diffrn 1.412
_exptl_crystal_density_method 'not measured'
_exptl_crystal_description block
_exptl_crystal_F_000 822
_exptl_crystal_size_max 0.26
_exptl_crystal_size_mid 0.23
_exptl_crystal_size_min 0.22
_refine_diff_density_max 0.337
_refine_diff_density_min -0.350
_refine_diff_density_rms 0.053
_refine_ls_extinction_method none
_refine_ls_goodness_of_fit_ref 1.051
_refine_ls_hydrogen_treatment mixed
_refine_ls_matrix_type full
_refine_ls_number_parameters 240
_refine_ls_number_reflns 3384
_refine_ls_number_restraints 2
_refine_ls_restrained_S_all 1.051
_refine_ls_R_factor_all 0.0587
_refine_ls_R_factor_gt 0.0428
_refine_ls_shift/su_max 0.001
_refine_ls_shift/su_mean 0.000
_refine_ls_structure_factor_coef Fsqd
_refine_ls_weighting_details 'calc w=1/[\s^2^(Fo^2^)+(0.0498P)^2^+1.3910P] where P=(Fo^2^+2Fc^2^)/3'
_refine_ls_weighting_scheme calc
_refine_ls_wR_factor_gt 0.1053
_refine_ls_wR_factor_ref 0.1161
_reflns_number_gt 2678
_reflns_number_total 3384
_reflns_threshold_expression >2sigma(I)
_cod_data_source_file c6ra00500d2.cif
_cod_data_source_block 2
_cod_original_sg_symbol_H-M P21/n
_cod_database_code 7224140

loop_
_symmetry_equiv_pos_as_xyz
'x, y, z'
'-x+1/2, y+1/2, -z+1/2'
'-x, -y, -z'
'x-1/2, -y-1/2, z-1/2'

loop_
_atom_site_label
_atom_site_type_symbol
_atom_site_fract_x
_atom_site_fract_y
_atom_site_fract_z
_atom_site_U_iso_or_equiv
_atom_site_adp_type
_atom_site_occupancy
_atom_site_symmetry_multiplicity
_atom_site_calc_flag
_atom_site_refinement_flags
Cu1 Cu 0.0000 0.0000 0.0000 0.03899(16) Uani 1 2 d S
N1 N 0.1812(3) 0.01251(13) 0.09434(11) 0.0396(5) Uani 1 1 d .
N2 N 0.0541(3) -0.05585(14) 0.33059(12) 0.0410(5) Uani 1 1 d D
N3 N 0.4005(6) 0.7951(3) 0.27876(17) 0.0799(10) Uani 1 1 d .
O1 O 0.1667(3) 0.07300(13) -0.05357(10) 0.0499(5) Uani 1 1 d .
O2 O 0.2102(4) -0.05013(19) 0.48459(12) 0.0749(7) Uani 1 1 d .
O3 O 0.2177(5) 0.7841(2) 0.27899(18) 0.0981(9) Uani 1 1 d .
O4 O 0.4606(5) 0.8685(2) 0.29781(18) 0.0955(9) Uani 1 1 d .
O5 O 0.5077(6) 0.7374(3) 0.2600(2) 0.1540(19) Uani 1 1 d .
O6 O 1.0222(7) 0.6324(2) 0.2194(2) 0.1365(14) Uani 1 1 d D
C1 C 0.4285(4) 0.10618(17) 0.04153(14) 0.0405(6) Uani 1 1 d .
C2 C 0.3371(4) 0.11044(16) -0.03232(14) 0.0396(6) Uani 1 1 d .
C3 C 0.4380(4) 0.15824(19) -0.08465(15) 0.0478(7) Uani 1 1 d .
H3 H 0.3818 0.1623 -0.1338 0.057 Uiso 1 1 calc R
C4 C 0.6176(4) 0.19904(18) -0.06505(16) 0.0492(7) Uani 1 1 d .
H4 H 0.6796 0.2299 -0.1014 0.059 Uiso 1 1 calc R
C5 C 0.7097(4) 0.19555(17) 0.00776(16) 0.0465(6) Uani 1 1 d .
C6 C 0.6133(4) 0.14931(18) 0.05938(16) 0.0466(6) Uani 1 1 d .
H6A H 0.6718 0.1461 0.1083 0.056 Uiso 1 1 calc R
C7 C 0.9086(4) 0.2414(2) 0.02813(19) 0.0618(8) Uani 1 1 d .
H7A H 0.8873 0.3036 0.0302 0.093 Uiso 1 1 calc R
H7B H 0.9992 0.2286 -0.0091 0.093 Uiso 1 1 calc R
H7C H 0.9647 0.2210 0.0761 0.093 Uiso 1 1 calc R
C8 C 0.3450(4) 0.05667(17) 0.09930(14) 0.0428(6) Uani 1 1 d .
H8 H 0.4180 0.0565 0.1458 0.051 Uiso 1 1 calc R
C9 C 0.1369(4) -0.03374(18) 0.16359(14) 0.0431(6) Uani 1 1 d .
H9A H 0.2576 -0.0368 0.1975 0.052 Uiso 1 1 calc R
H9B H 0.0948 -0.0932 0.1513 0.052 Uiso 1 1 calc R
C10 C -0.0260(4) 0.01230(18) 0.20222(15) 0.0469(7) Uani 1 1 d .
H10A H 0.0248 0.0685 0.2207 0.056 Uiso 1 1 calc R
H10B H -0.1381 0.0236 0.1656 0.056 Uiso 1 1 calc R
C11 C -0.1006(4) -0.0384(2) 0.26663(15) 0.0483(7) Uani 1 1 d .
H11A H -0.2103 -0.0061 0.2855 0.058 Uiso 1 1 calc R
H11B H -0.1535 -0.0941 0.2478 0.058 Uiso 1 1 calc R
C12 C -0.0318(5) -0.1085(2) 0.39034(16) 0.0567(8) Uani 1 1 d .
H12A H -0.0851 -0.1631 0.3694 0.068 Uiso 1 1 calc R
H12B H -0.1406 -0.0764 0.4100 0.068 Uiso 1 1 calc R
C13 C 0.1274(5) -0.1275(3) 0.45244(18) 0.0683(9) Uani 1 1 d .
H13A H 0.0699 -0.1618 0.4908 0.082 Uiso 1 1 calc R
H13B H 0.2327 -0.1620 0.4329 0.082 Uiso 1 1 calc R
C14 C 0.2961(6) -0.0001(3) 0.4296(2) 0.0787(11) Uani 1 1 d .
H14A H 0.4040 -0.0333 0.4103 0.094 Uiso 1 1 calc R
H14B H 0.3531 0.0530 0.4523 0.094 Uiso 1 1 calc R
C15 C 0.1449(6) 0.0242(2) 0.36531(19) 0.0660(9) Uani 1 1 d .
H15A H 0.0412 0.0608 0.3836 0.079 Uiso 1 1 calc R
H15B H 0.2104 0.0574 0.3282 0.079 Uiso 1 1 calc R
C16 C 0.8907(7) 0.6710(4) 0.1695(3) 0.1132(16) Uani 1 1 d .
H16A H 0.7779 0.6913 0.1942 0.170 Uiso 1 1 calc R
H16B H 0.8463 0.6295 0.1313 0.170 Uiso 1 1 calc R
H16C H 0.9536 0.7197 0.1471 0.170 Uiso 1 1 calc R
H2 H 0.152(4) -0.089(2) 0.3138(19) 0.080 Uiso 1 1 d D
H6 H 1.108(5) 0.6772(18) 0.233(2) 0.080 Uiso 1 1 d D

loop_
_atom_site_aniso_label
_atom_site_aniso_U_11
_atom_site_aniso_U_22
_atom_site_aniso_U_33
_atom_site_aniso_U_23
_atom_site_aniso_U_13
_atom_site_aniso_U_12
Cu1 0.0464(3) 0.0398(3) 0.0298(2) 0.00305(18) -0.00218(18) -0.0058(2)
N1 0.0450(12) 0.0426(12) 0.0306(11) 0.0056(9) -0.0010(9) -0.0021(10)
N2 0.0416(12) 0.0477(13) 0.0336(11) 0.0021(9) 0.0035(9) -0.0002(10)
N3 0.099(3) 0.085(2) 0.0598(18) 0.0277(17) 0.0268(18) 0.036(2)
O1 0.0559(12) 0.0588(12) 0.0336(10) 0.0065(8) -0.0040(8) -0.0186(10)
O2 0.0761(16) 0.107(2) 0.0398(12) 0.0023(13) -0.0067(11) -0.0018(14)
O3 0.098(2) 0.089(2) 0.110(2) -0.0175(17) 0.0198(19) 0.0033(17)
O4 0.092(2) 0.097(2) 0.096(2) 0.0249(18) -0.0010(16) 0.0000(18)
O5 0.192(4) 0.133(3) 0.151(3) 0.049(3) 0.096(3) 0.104(3)
O6 0.176(4) 0.083(2) 0.142(3) -0.012(2) -0.033(3) 0.022(2)
C1 0.0429(14) 0.0409(14) 0.0369(14) 0.0024(11) -0.0006(11) 0.0013(11)
C2 0.0464(15) 0.0381(13) 0.0342(13) -0.0003(11) 0.0022(11) -0.0007(12)
C3 0.0555(17) 0.0506(16) 0.0370(14) -0.0007(12) 0.0015(12) -0.0053(13)
C4 0.0554(17) 0.0459(15) 0.0478(16) -0.0009(13) 0.0144(13) -0.0045(13)
C5 0.0434(15) 0.0411(14) 0.0553(17) -0.0061(13) 0.0064(13) -0.0002(12)
C6 0.0457(15) 0.0443(15) 0.0479(16) 0.0035(12) -0.0067(13) 0.0015(12)
C7 0.0527(18) 0.0620(19) 0.071(2) -0.0091(16) 0.0080(16) -0.0122(15)
C8 0.0492(16) 0.0447(15) 0.0325(13) 0.0038(11) -0.0073(11) 0.0016(12)
C9 0.0484(15) 0.0475(14) 0.0320(13) 0.0098(11) -0.0045(11) -0.0017(12)
C10 0.0575(17) 0.0484(16) 0.0333(14) 0.0027(11) -0.0047(12) 0.0055(13)
C11 0.0441(15) 0.0610(17) 0.0388(15) -0.0007(13) -0.0020(12) -0.0002(13)
C12 0.0572(18) 0.072(2) 0.0418(16) 0.0092(14) 0.0092(14) -0.0109(15)
C13 0.073(2) 0.088(3) 0.0444(18) 0.0207(17) 0.0054(16) -0.0019(19)
C14 0.074(2) 0.093(3) 0.063(2) 0.003(2) -0.0250(18) -0.023(2)
C15 0.081(2) 0.0583(19) 0.0551(19) 0.0009(15) -0.0158(17) -0.0137(17)
C16 0.090(3) 0.123(4) 0.127(4) 0.016(3) 0.009(3) 0.009(3)

loop_
_atom_type_symbol
_atom_type_description
_atom_type_scat_dispersion_real
_atom_type_scat_dispersion_imag
_atom_type_scat_source
C C 0.0033 0.0016 'International Tables Vol C Tables 4.2.6.8 and 6.1.1.4'
H H 0.0000 0.0000 'International Tables Vol C Tables 4.2.6.8 and 6.1.1.4'
N N 0.0061 0.0033 'International Tables Vol C Tables 4.2.6.8 and 6.1.1.4'
O O 0.0106 0.0060 'International Tables Vol C Tables 4.2.6.8 and 6.1.1.4'
Cu Cu 0.3201 1.2651 'International Tables Vol C Tables 4.2.6.8 and 6.1.1.4'

loop_
_geom_angle_atom_site_label_1
_geom_angle_atom_site_label_2
_geom_angle_atom_site_label_3
_geom_angle
_geom_angle_site_symmetry_1
_geom_angle_site_symmetry_3
O1 Cu1 O1 180.00(14) . 3
O1 Cu1 N1 88.25(8) . 3
O1 Cu1 N1 91.75(8) 3 3
O1 Cu1 N1 91.75(8) . .
O1 Cu1 N1 88.25(8) 3 .
N1 Cu1 N1 180.00(13) 3 .
C8 N1 C9 115.1(2) . .
C8 N1 Cu1 124.10(17) . .
C9 N1 Cu1 120.76(16) . .
C15 N2 C12 108.2(2) . .
C15 N2 C11 114.0(2) . .
C12 N2 C11 111.1(2) . .
C15 N2 H2 109(2) . .
C12 N2 H2 106(2) . .
C11 N2 H2 109(2) . .
O5 N3 O4 123.8(5) . .
O5 N3 O3 121.1(5) . .
O4 N3 O3 115.1(3) . .
C2 O1 Cu1 130.44(16) . .
C13 O2 C14 109.8(2) . .
C16 O6 H6 102(3) . .
C2 C1 C6 119.5(2) . .
C2 C1 C8 122.5(2) . .
C6 C1 C8 118.0(2) . .
O1 C2 C3 119.4(2) . .
O1 C2 C1 123.5(2) . .
C3 C2 C1 117.0(2) . .
C4 C3 C2 121.7(3) . .
C4 C3 H3 119.2 . .
C2 C3 H3 119.2 . .
C3 C4 C5 122.0(3) . .
C3 C4 H4 119.0 . .
C5 C4 H4 119.0 . .
C6 C5 C4 117.1(2) . .
C6 C5 C7 121.9(3) . .
C4 C5 C7 121.0(3) . .
C5 C6 C1 122.8(3) . .
C5 C6 H6A 118.6 . .
C1 C6 H6A 118.6 . .
C5 C7 H7A 109.5 . .
C5 C7 H7B 109.5 . .
H7A C7 H7B 109.5 . .
C5 C7 H7C 109.5 . .
H7A C7 H7C 109.5 . .
H7B C7 H7C 109.5 . .
N1 C8 C1 127.6(2) . .
N1 C8 H8 116.2 . .
C1 C8 H8 116.2 . .
N1 C9 C10 111.5(2) . .
N1 C9 H9A 109.3 . .
C10 C9 H9A 109.3 . .
N1 C9 H9B 109.3 . .
C10 C9 H9B 109.3 . .
H9A C9 H9B 108.0 . .
C11 C10 C9 114.3(2) . .
C11 C10 H10A 108.7 . .
C9 C10 H10A 108.7 . .
C11 C10 H10B 108.7 . .
C9 C10 H10B 108.7 . .
H10A C10 H10B 107.6 . .
N2 C11 C10 115.0(2) . .
N2 C11 H11A 108.5 . .
C10 C11 H11A 108.5 . .
N2 C11 H11B 108.5 . .
C10 C11 H11B 108.5 . .
H11A C11 H11B 107.5 . .
N2 C12 C13 110.0(2) . .
N2 C12 H12A 109.7 . .
C13 C12 H12A 109.7 . .
N2 C12 H12B 109.7 . .
C13 C12 H12B 109.7 . .
H12A C12 H12B 108.2 . .
O2 C13 C12 111.8(3) . .
O2 C13 H13A 109.2 . .
C12 C13 H13A 109.2 . .
O2 C13 H13B 109.2 . .
C12 C13 H13B 109.2 . .
H13A C13 H13B 107.9 . .
O2 C14 C15 112.2(3) . .
O2 C14 H14A 109.2 . .
C15 C14 H14A 109.2 . .
O2 C14 H14B 109.2 . .
C15 C14 H14B 109.2 . .
H14A C14 H14B 107.9 . .
N2 C15 C14 110.0(3) . .
N2 C15 H15A 109.7 . .
C14 C15 H15A 109.7 . .
N2 C15 H15B 109.7 . .
C14 C15 H15B 109.7 . .
H15A C15 H15B 108.2 . .
O6 C16 H16A 109.5 . .
O6 C16 H16B 109.5 . .
H16A C16 H16B 109.5 . .
O6 C16 H16C 109.5 . .
H16A C16 H16C 109.5 . .
H16B C16 H16C 109.5 . .

loop_
_geom_bond_atom_site_label_1
_geom_bond_atom_site_label_2
_geom_bond_distance
_geom_bond_site_symmetry_2
Cu1 O1 1.8961(18) .
Cu1 O1 1.8961(18) 3
Cu1 N1 2.005(2) 3
Cu1 N1 2.005(2) .
N1 C8 1.285(3) .
N1 C9 1.480(3) .
N2 C15 1.478(4) .
N2 C12 1.493(3) .
N2 C11 1.502(3) .
N2 H2 0.899(10) .
N3 O5 1.202(4) .
N3 O4 1.228(4) .
N3 O3 1.237(4) .
O1 C2 1.304(3) .
O2 C13 1.407(4) .
O2 C14 1.409(4) .
O6 C16 1.337(6) .
O6 H6 0.910(10) .
C1 C2 1.412(3) .
C1 C6 1.414(4) .
C1 C8 1.434(4) .
C2 C3 1.406(4) .
C3 C4 1.373(4) .
C3 H3 0.9300 .
C4 C5 1.396(4) .
C4 H4 0.9300 .
C5 C6 1.369(4) .
C5 C7 1.522(4) .
C6 H6A 0.9300 .
C7 H7A 0.9600 .
C7 H7B 0.9600 .
C7 H7C 0.9600 .
C8 H8 0.9300 .
C9 C10 1.514(4) .
C9 H9A 0.9700 .
C9 H9B 0.9700 .
C10 C11 1.510(4) .
C10 H10A 0.9700 .
C10 H10B 0.9700 .
C11 H11A 0.9700 .
C11 H11B 0.9700 .
C12 C13 1.502(4) .
C12 H12A 0.9700 .
C12 H12B 0.9700 .
C13 H13A 0.9700 .
C13 H13B 0.9700 .
C14 C15 1.514(5) .
C14 H14A 0.9700 .
C14 H14B 0.9700 .
C15 H15A 0.9700 .
C15 H15B 0.9700 .
C16 H16A 0.9600 .
C16 H16B 0.9600 .
C16 H16C 0.9600 .

loop_
_geom_hbond_atom_site_label_D
_geom_hbond_atom_site_label_H
_geom_hbond_atom_site_label_A
_geom_hbond_distance_DH
_geom_hbond_distance_HA
_geom_hbond_distance_DA
_geom_hbond_angle_DHA
_geom_hbond_site_symmetry_A
N2 H2 O3 0.899(10) 2.09(2) 2.862(4) 143(3) 1_545
N2 H2 O4 0.899(10) 2.211(17) 3.061(4) 158(3) 1_545
N2 H2 N3 0.899(10) 2.545(12) 3.434(4) 170(3) 1_545
O6 H6 O3 0.910(10) 1.947(17) 2.824(5) 161(4) 1_655
